data_7015250
loop_
_publ_author_name
'Palma, Elisa'
'Correia, Jo\~ao D G'
'Oliveira, Bruno L.'
'Gano, Lurdes'
'Santos, Isabel C.'
'Santos, Isabel'

_publ_section_title
;
 99mTc(CO)3-labeled pamidronate and alendronate for bone imaging.
;
_journal_issue 12
_journal_name_full 'Dalton transactions (Cambridge, England : 2003)'
_journal_page_first 2787
_journal_page_last 2796
_journal_paper_doi 10.1039/c0dt01396j
_journal_volume 40
_journal_year 2011
_chemical_formula_moiety 'C16 H24 N4 O5 Re, C2 F3 O2, H2 O'
_chemical_formula_sum 'C18 H26 F3 N4 O8 Re'
_chemical_formula_weight 669.63
_chemical_name_systematic
;
?
;
_space_group_IT_number 14
_symmetry_cell_setting monoclinic
_symmetry_space_group_name_Hall '-P 2yn'
_symmetry_space_group_name_H-M 'P 1 21/n 1'
_atom_sites_solution_hydrogens geom
_atom_sites_solution_primary direct
_atom_sites_solution_secondary difmap
_audit_creation_method SHELXL-97
_cell_angle_alpha 90.00
_cell_angle_beta 95.4290(10)
_cell_angle_gamma 90.00
_cell_formula_units_Z 12
_cell_length_a 8.7619(2)
_cell_length_b 20.2966(5)
_cell_length_c 39.1115(8)
_cell_measurement_temperature 150(2)
_cell_volume 6924.3(3)
_computing_cell_refinement 'Bruker SMART'
_computing_data_collection 'Bruker SMART'
_computing_data_reduction 'Bruker SAINT'
_computing_molecular_graphics SCHAKAL(Keller,1989),Ortep3(Farrugia,1997)
_computing_publication_material 'WinGX (Farrugia, 1999)'
_computing_structure_refinement 'SHELXL-97 (Sheldrick, 1997)'
_computing_structure_solution 'SIR97 (Altomare, 1999)'
_diffrn_ambient_temperature 150(2)
_diffrn_measured_fraction_theta_full 0.998
_diffrn_measured_fraction_theta_max 0.998
_diffrn_measurement_device_type 'CCD area detector'
_diffrn_measurement_method 'phi and omega scans'
_diffrn_radiation_monochromator graphite
_diffrn_radiation_source 'fine-focus sealed tube'
_diffrn_radiation_type MoK\a
_diffrn_radiation_wavelength 0.71073
_diffrn_reflns_av_R_equivalents 0.0823
_diffrn_reflns_av_sigmaI/netI 0.0725
_diffrn_reflns_limit_h_max 10
_diffrn_reflns_limit_h_min -10
_diffrn_reflns_limit_k_max 24
_diffrn_reflns_limit_k_min -24
_diffrn_reflns_limit_l_max 47
_diffrn_reflns_limit_l_min -43
_diffrn_reflns_number 53647
_diffrn_reflns_theta_full 25.68
_diffrn_reflns_theta_max 25.68
_diffrn_reflns_theta_min 2.80
_exptl_absorpt_coefficient_mu 5.341
_exptl_absorpt_correction_T_max 0.8562
_exptl_absorpt_correction_T_min 0.3605
_exptl_absorpt_correction_type multi-scan
_exptl_absorpt_process_details 'SADABS - Sheldrick 2004'
_exptl_crystal_colour colourless
_exptl_crystal_density_diffrn 1.927
_exptl_crystal_density_method 'not measured'
_exptl_crystal_description needle
_exptl_crystal_F_000 3936
_exptl_crystal_size_max 0.24
_exptl_crystal_size_mid 0.08
_exptl_crystal_size_min 0.03
_refine_diff_density_max 0.885
_refine_diff_density_min -0.853
_refine_diff_density_rms 0.161
_refine_ls_extinction_method none
_refine_ls_goodness_of_fit_ref 0.969
_refine_ls_hydrogen_treatment constr
_refine_ls_matrix_type full
_refine_ls_number_parameters 928
_refine_ls_number_reflns 13125
_refine_ls_number_restraints 0
_refine_ls_restrained_S_all 0.969
_refine_ls_R_factor_all 0.0665
_refine_ls_R_factor_gt 0.0389
_refine_ls_shift/su_max 0.003
_refine_ls_shift/su_mean 0.000
_refine_ls_structure_factor_coef Fsqd
_refine_ls_weighting_details 'calc w=1/[\s^2^(Fo^2^)+(0.0252P)^2^+0.0000P] where P=(Fo^2^+2Fc^2^)/3'
_refine_ls_weighting_scheme calc
_refine_ls_wR_factor_gt 0.0680
_refine_ls_wR_factor_ref 0.0738
_reflns_number_gt 9654
_reflns_number_total 13125
_reflns_threshold_expression >2sigma(I)
_cod_data_source_file c0dt01396j.txt
_cod_data_source_block bl41
_cod_original_sg_symbol_H-M P21/n
_cod_database_code 7015250

loop_
_symmetry_equiv_pos_as_xyz
'x, y, z'
'-x+1/2, y+1/2, -z+1/2'
'-x, -y, -z'
'x-1/2, -y-1/2, z-1/2'

loop_
_atom_site_label
_atom_site_type_symbol
_atom_site_fract_x
_atom_site_fract_y
_atom_site_fract_z
_atom_site_U_iso_or_equiv
_atom_site_adp_type
_atom_site_occupancy
_atom_site_symmetry_multiplicity
_atom_site_calc_flag
_atom_site_refinement_flags
_atom_site_disorder_assembly
_atom_site_disorder_group
Re1 Re -0.68415(3) -0.136218(13) 0.944305(7) 0.01859(7) Uani 1 1 d . . .
Re2 Re -0.30512(3) 0.106276(13) 0.836598(7) 0.01669(7) Uani 1 1 d . . .
Re3 Re 0.18370(3) 0.469976(13) 0.854914(7) 0.02058(7) Uani 1 1 d . . .
O1 O -0.7557(5) 0.0041(2) 0.91847(12) 0.0311(11) Uani 1 1 d . . .
O2 O -0.8244(5) -0.0909(2) 1.00879(13) 0.0394(13) Uani 1 1 d . . .
O3 O -1.0136(5) -0.1811(3) 0.92266(14) 0.0440(14) Uani 1 1 d . . .
O4 O -0.7752(4) 0.0017(2) 0.80312(12) 0.0284(11) Uani 1 1 d . . .
O5 O -0.9767(5) -0.0414(2) 0.77495(12) 0.0285(11) Uani 1 1 d . . .
H5 H -1.0294 -0.0759 0.7755 0.043 Uiso 1 1 calc R . .
O6 O -0.0382(5) 0.0106(2) 0.85388(12) 0.0295(11) Uani 1 1 d . . .
O7 O -0.3775(6) 0.0815(3) 0.91037(13) 0.0433(14) Uani 1 1 d . . .
O8 O -0.0884(5) 0.2160(2) 0.86539(13) 0.0404(13) Uani 1 1 d . . .
O9 O 0.3206(5) 0.1767(3) 0.70630(13) 0.0469(15) Uani 1 1 d . . .
H9A H 0.3473 0.1769 0.6862 0.070 Uiso 1 1 calc R . .
O10 O 0.1096(5) 0.1302(3) 0.68126(13) 0.0388(13) Uani 1 1 d . . .
O11 O -0.1025(5) 0.5511(2) 0.83243(13) 0.0377(13) Uani 1 1 d . . .
O12 O 0.2471(5) 0.4946(3) 0.78051(12) 0.0387(13) Uani 1 1 d . . .
O13 O -0.0113(5) 0.3519(2) 0.82840(13) 0.0392(13) Uani 1 1 d . . .
O14 O -0.4352(5) 0.3736(2) 0.98143(14) 0.0383(13) Uani 1 1 d . . .
H14 H -0.4991 0.3860 0.9948 0.057 Uiso 1 1 calc R . .
O15 O -0.3214(5) 0.4684(2) 0.99674(13) 0.0356(12) Uani 1 1 d . . .
O16 O 0.1249(6) 0.3221(3) 1.00289(14) 0.0482(15) Uani 1 1 d . . .
O17 O 0.3036(6) 0.2550(3) 0.98372(15) 0.0533(16) Uani 1 1 d . . .
O18 O -0.6080(5) 0.1745(2) 0.64090(12) 0.0306(12) Uani 1 1 d . . .
O19 O -0.4348(5) 0.1556(3) 0.60323(13) 0.0405(13) Uani 1 1 d . . .
O20 O -0.3286(5) 0.3627(2) 0.73128(13) 0.0344(12) Uani 1 1 d . . .
O21 O -0.2080(5) 0.4039(2) 0.68753(13) 0.0343(12) Uani 1 1 d . . .
O1W O -0.6458(5) 0.4046(2) 1.02396(12) 0.0361(13) Uani 1 1 d . . .
H11W H -0.5667 0.3821 1.0206 0.043 Uiso 1 1 d R . .
H21W H -0.7036 0.3805 1.0350 0.043 Uiso 1 1 d R . .
O2W O -0.6316(5) 0.1760(2) 0.54179(13) 0.0399(13) Uani 1 1 d . . .
H12W H -0.5590 0.1782 0.5304 0.048 Uiso 1 1 d R . .
H22W H -0.5702 0.1548 0.5627 0.048 Uiso 1 1 d R . .
O3W O -0.1594(5) 0.0710(3) 0.59719(13) 0.0496(15) Uani 1 1 d . . .
H13W H -0.2418 0.0872 0.5874 0.059 Uiso 1 1 d R . .
H23W H -0.1202 0.0995 0.6113 0.059 Uiso 1 1 d R . .
F1 F -0.0114(5) 0.2718(3) 0.93820(14) 0.0713(16) Uani 1 1 d . . .
F2 F -0.0826(6) 0.2285(3) 0.98227(15) 0.092(2) Uani 1 1 d . . .
F3 F 0.0790(7) 0.1790(3) 0.95414(17) 0.094(2) Uani 1 1 d . . .
F4 F -0.3609(7) 0.2784(3) 0.64695(15) 0.0868(18) Uani 1 1 d . . .
F5 F -0.2180(5) 0.1968(3) 0.64976(16) 0.096(2) Uani 1 1 d . . .
F6 F -0.3743(6) 0.2091(3) 0.68578(13) 0.094(2) Uani 1 1 d . . .
F7 F 0.0472(5) 0.3684(2) 0.72975(16) 0.0761(18) Uani 1 1 d . . .
F8 F -0.0374(6) 0.2865(3) 0.70147(13) 0.0737(16) Uani 1 1 d . . .
F9 F -0.0814(4) 0.2955(2) 0.75321(12) 0.0516(13) Uani 1 1 d . . .
N1 N -0.4513(5) -0.1054(3) 0.96041(13) 0.0211(12) Uani 1 1 d . . .
N2 N -0.3554(5) -0.0801(2) 0.93772(13) 0.0189(12) Uani 1 1 d . . .
N3 N -0.5882(5) -0.1797(2) 0.89664(14) 0.0199(12) Uani 1 1 d . . .
N4 N -0.6040(5) -0.2339(3) 0.96389(14) 0.0247(13) Uani 1 1 d . . .
H4A H -0.5492 -0.2291 0.9850 0.030 Uiso 1 1 calc R . .
H4B H -0.6870 -0.2606 0.9665 0.030 Uiso 1 1 calc R . .
N5 N -0.5051(5) 0.1708(2) 0.82489(14) 0.0207(12) Uani 1 1 d . . .
N6 N -0.4964(5) 0.2251(3) 0.80474(13) 0.0214(12) Uani 1 1 d . . .
N7 N -0.2564(5) 0.1198(2) 0.78061(12) 0.0157(11) Uani 1 1 d . . .
N8 N -0.4492(5) 0.0287(2) 0.81129(13) 0.0224(12) Uani 1 1 d . . .
H8A H -0.4079 -0.0118 0.8172 0.027 Uiso 1 1 calc R . .
H8B H -0.5456 0.0306 0.8188 0.027 Uiso 1 1 calc R . .
N9 N 0.3950(6) 0.4122(3) 0.86822(14) 0.0259(13) Uani 1 1 d . . .
N10 N 0.3924(6) 0.3581(3) 0.88885(14) 0.0238(13) Uani 1 1 d . . .
N11 N 0.1317(5) 0.4588(3) 0.91045(13) 0.0213(12) Uani 1 1 d . . .
N12 N 0.3116(5) 0.5545(3) 0.87900(13) 0.0226(12) Uani 1 1 d . . .
H12D H 0.4120 0.5524 0.8740 0.027 Uiso 1 1 calc R . .
H12E H 0.2701 0.5930 0.8699 0.027 Uiso 1 1 calc R . .
C1 C -0.7306(6) -0.0499(3) 0.92727(17) 0.0206(15) Uani 1 1 d . . .
C2 C -0.7666(7) -0.1081(3) 0.98553(18) 0.0268(16) Uani 1 1 d . . .
C3 C -0.8884(8) -0.1657(3) 0.93017(18) 0.0288(17) Uani 1 1 d . . .
C4 C -0.5055(7) -0.2647(3) 0.93930(17) 0.0259(16) Uani 1 1 d . . .
H4D H -0.4965 -0.3126 0.9437 0.031 Uiso 1 1 calc R . .
H4C H -0.4014 -0.2452 0.9422 0.031 Uiso 1 1 calc R . .
C5 C -0.5771(7) -0.2526(3) 0.90352(17) 0.0259(16) Uani 1 1 d . . .
H5A H -0.6807 -0.2725 0.9007 0.031 Uiso 1 1 calc R . .
H5B H -0.5143 -0.2737 0.8868 0.031 Uiso 1 1 calc R . .
C6 C -0.4328(6) -0.1553(3) 0.88917(17) 0.0202(15) Uani 1 1 d . . .
H6A H -0.4256 -0.1579 0.8641 0.024 Uiso 1 1 calc R . .
H6B H -0.3539 -0.1852 0.9004 0.024 Uiso 1 1 calc R . .
C7 C -0.3967(7) -0.0859(3) 0.90089(16) 0.0216(15) Uani 1 1 d . . .
H7A H -0.3110 -0.0690 0.8886 0.026 Uiso 1 1 calc R . .
H7B H -0.4872 -0.0577 0.8945 0.026 Uiso 1 1 calc R . .
C8 C -0.2239(7) -0.0572(3) 0.95421(17) 0.0229(15) Uani 1 1 d . . .
C9 C -0.2344(7) -0.0670(3) 0.98850(17) 0.0246(16) Uani 1 1 d . . .
H9 H -0.1592 -0.0557 1.0067 0.029 Uiso 1 1 calc R . .
C10 C -0.3754(7) -0.0964(3) 0.99184(17) 0.0242(15) Uani 1 1 d . . .
C11 C -0.1012(7) -0.0247(3) 0.93654(18) 0.0305(17) Uani 1 1 d . . .
H11A H -0.0790 -0.0511 0.9166 0.046 Uiso 1 1 calc R . .
H11B H -0.0083 -0.0208 0.9525 0.046 Uiso 1 1 calc R . .
H11C H -0.1354 0.0193 0.9289 0.046 Uiso 1 1 calc R . .
C12 C -0.4423(8) -0.1118(4) 1.02472(18) 0.0372(19) Uani 1 1 d . . .
H12A H -0.5076 -0.0752 1.0307 0.056 Uiso 1 1 calc R . .
H12B H -0.3594 -0.1182 1.0431 0.056 Uiso 1 1 calc R . .
H12C H -0.5038 -0.1521 1.0219 0.056 Uiso 1 1 calc R . .
C13 C -0.6961(7) -0.1738(3) 0.86436(17) 0.0235(15) Uani 1 1 d . . .
H13A H -0.7984 -0.1895 0.8696 0.028 Uiso 1 1 calc R . .
H13B H -0.6601 -0.2043 0.8470 0.028 Uiso 1 1 calc R . .
C14 C -0.7160(7) -0.1052(3) 0.84786(16) 0.0236(15) Uani 1 1 d . . .
H14A H -0.7416 -0.0727 0.8653 0.028 Uiso 1 1 calc R . .
H14B H -0.6190 -0.0914 0.8389 0.028 Uiso 1 1 calc R . .
C15 C -0.8435(7) -0.1073(3) 0.81870(17) 0.0253(16) Uani 1 1 d . . .
H15A H -0.8230 -0.1439 0.8030 0.030 Uiso 1 1 calc R . .
H15B H -0.9416 -0.1169 0.8283 0.030 Uiso 1 1 calc R . .
C16 C -0.8607(6) -0.0448(3) 0.79842(17) 0.0218(15) Uani 1 1 d . . .
C17 C -0.1365(7) 0.0465(3) 0.84648(17) 0.0223(15) Uani 1 1 d . . .
C18 C -0.3539(7) 0.0910(3) 0.88241(19) 0.0239(16) Uani 1 1 d . . .
C19 C -0.1714(7) 0.1747(3) 0.85419(17) 0.0259(16) Uani 1 1 d . . .
C20 C -0.4612(7) 0.0365(3) 0.77305(17) 0.0272(16) Uani 1 1 d . . .
H20A H -0.5396 0.0700 0.7657 0.033 Uiso 1 1 calc R . .
H20B H -0.4921 -0.0058 0.7618 0.033 Uiso 1 1 calc R . .
C21 C -0.3066(7) 0.0577(3) 0.76276(17) 0.0250(16) Uani 1 1 d . . .
H21A H -0.2303 0.0226 0.7688 0.030 Uiso 1 1 calc R . .
H21B H -0.3132 0.0645 0.7376 0.030 Uiso 1 1 calc R . .
C22 C -0.3397(7) 0.1761(3) 0.76284(17) 0.0262(16) Uani 1 1 d . . .
H22A H -0.4410 0.1602 0.7528 0.031 Uiso 1 1 calc R . .
H22B H -0.2816 0.1906 0.7437 0.031 Uiso 1 1 calc R . .
C23 C -0.3641(7) 0.2345(3) 0.78523(16) 0.0229(15) Uani 1 1 d . . .
H23A H -0.2713 0.2415 0.8013 0.027 Uiso 1 1 calc R . .
H23B H -0.3798 0.2743 0.7707 0.027 Uiso 1 1 calc R . .
C24 C -0.6270(7) 0.2606(3) 0.80286(16) 0.0208(15) Uani 1 1 d . . .
C25 C -0.7222(7) 0.2286(3) 0.82388(16) 0.0230(15) Uani 1 1 d . . .
H25 H -0.8222 0.2420 0.8284 0.028 Uiso 1 1 calc R . .
C26 C -0.6457(6) 0.1743(3) 0.83686(16) 0.0200(15) Uani 1 1 d . . .
C27 C -0.6498(8) 0.3203(3) 0.78121(18) 0.0332(18) Uani 1 1 d . . .
H27A H -0.5630 0.3503 0.7863 0.050 Uiso 1 1 calc R . .
H27B H -0.7448 0.3423 0.7861 0.050 Uiso 1 1 calc R . .
H27C H -0.6567 0.3077 0.7569 0.050 Uiso 1 1 calc R . .
C28 C -0.7059(7) 0.1244(3) 0.86066(18) 0.0288(17) Uani 1 1 d . . .
H28A H -0.6914 0.0800 0.8517 0.043 Uiso 1 1 calc R . .
H28B H -0.8154 0.1322 0.8623 0.043 Uiso 1 1 calc R . .
H28C H -0.6502 0.1285 0.8835 0.043 Uiso 1 1 calc R . .
C29 C -0.0858(6) 0.1299(3) 0.77832(16) 0.0199(14) Uani 1 1 d . . .
H29A H -0.0290 0.0975 0.7936 0.024 Uiso 1 1 calc R . .
H29B H -0.0576 0.1743 0.7872 0.024 Uiso 1 1 calc R . .
C30 C -0.0328(7) 0.1231(3) 0.74223(16) 0.0225(15) Uani 1 1 d . . .
H30A H -0.0400 0.0764 0.7349 0.027 Uiso 1 1 calc R . .
H30B H -0.1007 0.1494 0.7258 0.027 Uiso 1 1 calc R . .
C31 C 0.1312(7) 0.1467(3) 0.74178(16) 0.0261(16) Uani 1 1 d . . .
H31A H 0.1404 0.1914 0.7519 0.031 Uiso 1 1 calc R . .
H31B H 0.1998 0.1171 0.7563 0.031 Uiso 1 1 calc R . .
C32 C 0.1828(7) 0.1487(3) 0.70626(19) 0.0268(16) Uani 1 1 d . . .
C33 C 0.0056(8) 0.5220(3) 0.84233(17) 0.0263(16) Uani 1 1 d . . .
C34 C 0.2296(7) 0.4848(3) 0.80864(18) 0.0248(16) Uani 1 1 d . . .
C35 C 0.0646(7) 0.3958(3) 0.83835(18) 0.0272(16) Uani 1 1 d . . .
C36 C 0.3070(7) 0.5551(3) 0.91670(16) 0.0270(16) Uani 1 1 d . . .
H36A H 0.3165 0.6009 0.9253 0.032 Uiso 1 1 calc R . .
H36B H 0.3942 0.5293 0.9277 0.032 Uiso 1 1 calc R . .
C37 C 0.1576(7) 0.5256(3) 0.92591(16) 0.0238(15) Uani 1 1 d . . .
H37A H 0.1594 0.5224 0.9512 0.029 Uiso 1 1 calc R . .
H37B H 0.0718 0.5550 0.9176 0.029 Uiso 1 1 calc R . .
C38 C 0.2342(7) 0.4095(3) 0.93030(16) 0.0245(16) Uani 1 1 d . . .
H38A H 0.1852 0.3961 0.9510 0.029 Uiso 1 1 calc R . .
H38B H 0.3324 0.4313 0.9381 0.029 Uiso 1 1 calc R . .
C39 C 0.2678(7) 0.3484(3) 0.91023(17) 0.0269(16) Uani 1 1 d . . .
H39A H 0.2945 0.3119 0.9265 0.032 Uiso 1 1 calc R . .
H39B H 0.1744 0.3355 0.8955 0.032 Uiso 1 1 calc R . .
C40 C 0.5217(7) 0.3210(3) 0.88826(17) 0.0258(16) Uani 1 1 d . . .
C41 C 0.6073(7) 0.3522(3) 0.86581(18) 0.0285(17) Uani 1 1 d . . .
H41 H 0.7035 0.3379 0.8592 0.034 Uiso 1 1 calc R . .
C42 C 0.5283(7) 0.4092(3) 0.85415(17) 0.0268(16) Uani 1 1 d . . .
C43 C 0.5518(8) 0.2612(3) 0.90973(19) 0.0372(19) Uani 1 1 d . . .
H43A H 0.4718 0.2284 0.9036 0.056 Uiso 1 1 calc R . .
H43B H 0.5513 0.2729 0.9340 0.056 Uiso 1 1 calc R . .
H43C H 0.6520 0.2428 0.9057 0.056 Uiso 1 1 calc R . .
C44 C 0.5804(8) 0.4598(4) 0.83028(19) 0.040(2) Uani 1 1 d . . .
H44A H 0.5195 0.4563 0.8080 0.060 Uiso 1 1 calc R . .
H44B H 0.6889 0.4527 0.8272 0.060 Uiso 1 1 calc R . .
H44C H 0.5672 0.5038 0.8399 0.060 Uiso 1 1 calc R . .
C45 C -0.0312(6) 0.4382(3) 0.91305(16) 0.0232(15) Uani 1 1 d . . .
H45A H -0.0418 0.3915 0.9059 0.028 Uiso 1 1 calc R . .
H45B H -0.0980 0.4646 0.8964 0.028 Uiso 1 1 calc R . .
C46 C -0.0907(7) 0.4453(3) 0.94835(17) 0.0279(16) Uani 1 1 d . . .
H46A H -0.1019 0.4925 0.9540 0.033 Uiso 1 1 calc R . .
H46B H -0.0174 0.4251 0.9661 0.033 Uiso 1 1 calc R . .
C47 C -0.2462(8) 0.4107(4) 0.94756(19) 0.038(2) Uani 1 1 d . . .
H47A H -0.3108 0.4259 0.9269 0.046 Uiso 1 1 calc R . .
H47B H -0.2296 0.3628 0.9450 0.046 Uiso 1 1 calc R . .
C48 C -0.3335(7) 0.4212(3) 0.97823(18) 0.0257(16) Uani 1 1 d . . .
C49 C 0.1712(9) 0.2740(4) 0.9867(2) 0.040(2) Uani 1 1 d . . .
C50 C 0.0435(10) 0.2366(4) 0.9656(2) 0.048(2) Uani 1 1 d . . .
C51 C -0.4783(7) 0.1775(3) 0.63057(17) 0.0209(15) Uani 1 1 d . . .
C52 C -0.3581(7) 0.2139(4) 0.6536(2) 0.0330(18) Uani 1 1 d . . .
C53 C -0.2171(8) 0.3688(3) 0.71366(19) 0.0290(16) Uani 1 1 d . . .
C54 C -0.0736(8) 0.3302(4) 0.7252(2) 0.0344(18) Uani 1 1 d . . .

loop_
_atom_site_aniso_label
_atom_site_aniso_U_11
_atom_site_aniso_U_22
_atom_site_aniso_U_33
_atom_site_aniso_U_23
_atom_site_aniso_U_13
_atom_site_aniso_U_12
Re1 0.01755(12) 0.01843(14) 0.02020(15) -0.00037(11) 0.00395(10) -0.00257(11)
Re2 0.01571(12) 0.01839(14) 0.01643(14) 0.00245(11) 0.00390(10) 0.00147(10)
Re3 0.02156(13) 0.02403(15) 0.01616(15) 0.00177(12) 0.00177(11) -0.00213(11)
O1 0.035(3) 0.026(3) 0.033(3) 0.004(2) 0.008(2) -0.001(2)
O2 0.043(3) 0.041(3) 0.038(3) 0.000(3) 0.023(3) -0.004(2)
O3 0.022(3) 0.046(4) 0.064(4) -0.007(3) 0.002(3) -0.008(2)
O4 0.020(2) 0.028(3) 0.036(3) 0.004(2) 0.001(2) -0.006(2)
O5 0.023(2) 0.031(3) 0.031(3) 0.004(2) -0.001(2) 0.000(2)
O6 0.026(2) 0.035(3) 0.028(3) 0.005(2) 0.005(2) 0.014(2)
O7 0.052(3) 0.054(4) 0.027(3) 0.010(3) 0.019(3) 0.016(3)
O8 0.040(3) 0.037(3) 0.043(4) -0.008(3) 0.000(3) -0.013(3)
O9 0.028(3) 0.083(4) 0.032(3) -0.012(3) 0.013(2) -0.025(3)
O10 0.026(3) 0.065(4) 0.027(3) -0.011(3) 0.014(2) -0.010(3)
O11 0.028(3) 0.041(3) 0.042(3) 0.000(3) -0.010(2) 0.002(2)
O12 0.046(3) 0.052(4) 0.018(3) 0.005(3) 0.004(2) -0.002(3)
O13 0.040(3) 0.035(3) 0.042(4) -0.008(3) 0.000(3) -0.010(3)
O14 0.033(3) 0.042(3) 0.042(4) -0.009(3) 0.017(2) -0.012(2)
O15 0.042(3) 0.031(3) 0.034(3) -0.008(3) 0.008(2) -0.003(2)
O16 0.049(3) 0.049(4) 0.049(4) -0.011(3) 0.017(3) -0.012(3)
O17 0.055(4) 0.045(4) 0.060(4) -0.004(3) 0.003(3) 0.001(3)
O18 0.019(2) 0.040(3) 0.032(3) 0.001(2) 0.005(2) -0.001(2)
O19 0.041(3) 0.057(4) 0.026(3) -0.013(3) 0.013(2) -0.006(3)
O20 0.026(2) 0.039(3) 0.039(3) 0.008(3) 0.004(2) 0.007(2)
O21 0.038(3) 0.029(3) 0.035(3) 0.007(2) -0.002(2) -0.001(2)
O1W 0.029(3) 0.044(3) 0.037(3) 0.000(3) 0.012(2) 0.000(2)
O2W 0.032(3) 0.039(3) 0.049(4) 0.010(3) 0.007(2) 0.009(2)
O3W 0.039(3) 0.064(4) 0.044(4) -0.010(3) -0.002(3) 0.012(3)
F1 0.065(3) 0.075(4) 0.069(4) 0.015(3) -0.019(3) -0.012(3)
F2 0.099(4) 0.098(5) 0.083(5) -0.021(4) 0.034(4) -0.065(4)
F3 0.095(4) 0.058(4) 0.120(6) -0.039(4) -0.028(4) 0.007(3)
F4 0.109(4) 0.057(4) 0.087(5) 0.002(3) -0.028(4) -0.024(3)
F5 0.028(3) 0.132(6) 0.126(6) -0.062(4) -0.003(3) -0.001(3)
F6 0.084(4) 0.169(7) 0.028(3) 0.003(3) -0.001(3) -0.074(4)
F7 0.025(2) 0.062(4) 0.136(5) 0.041(3) -0.019(3) -0.010(2)
F8 0.089(4) 0.078(4) 0.056(4) -0.003(3) 0.011(3) 0.046(3)
F9 0.041(2) 0.067(3) 0.048(3) 0.033(3) 0.011(2) 0.019(2)
N1 0.022(3) 0.023(3) 0.019(3) 0.001(2) 0.002(2) -0.006(2)
N2 0.017(3) 0.023(3) 0.018(3) 0.001(2) 0.002(2) -0.003(2)
N3 0.017(3) 0.017(3) 0.025(3) -0.002(2) 0.000(2) -0.001(2)
N4 0.023(3) 0.025(3) 0.025(3) 0.001(3) -0.003(2) -0.004(2)
N5 0.019(3) 0.019(3) 0.025(3) 0.002(2) 0.006(2) 0.001(2)
N6 0.021(3) 0.023(3) 0.021(3) 0.004(3) 0.004(2) 0.006(2)
N7 0.015(2) 0.019(3) 0.013(3) 0.002(2) 0.000(2) 0.001(2)
N8 0.017(3) 0.020(3) 0.030(3) 0.003(3) 0.002(2) 0.001(2)
N9 0.022(3) 0.030(3) 0.026(4) 0.003(3) 0.003(2) -0.005(2)
N10 0.026(3) 0.025(3) 0.021(3) -0.001(3) 0.005(2) 0.001(3)
N11 0.023(3) 0.022(3) 0.020(3) -0.002(2) 0.003(2) 0.005(2)
N12 0.020(3) 0.031(3) 0.017(3) 0.004(3) 0.003(2) -0.005(2)
C1 0.015(3) 0.025(4) 0.022(4) -0.003(3) 0.004(3) -0.004(3)
C2 0.030(4) 0.025(4) 0.027(4) 0.008(3) 0.010(3) -0.010(3)
C3 0.030(4) 0.022(4) 0.036(5) -0.001(3) 0.011(3) -0.004(3)
C4 0.026(3) 0.024(4) 0.028(4) 0.000(3) 0.000(3) 0.002(3)
C5 0.030(4) 0.019(4) 0.028(4) -0.006(3) 0.000(3) 0.004(3)
C6 0.014(3) 0.024(4) 0.024(4) -0.003(3) 0.004(3) -0.001(3)
C7 0.014(3) 0.028(4) 0.022(4) 0.003(3) -0.001(3) -0.001(3)
C8 0.018(3) 0.022(4) 0.029(4) 0.001(3) 0.008(3) -0.007(3)
C9 0.024(3) 0.029(4) 0.020(4) -0.005(3) -0.004(3) -0.009(3)
C10 0.028(3) 0.022(4) 0.023(4) -0.005(3) 0.005(3) 0.004(3)
C11 0.018(3) 0.038(4) 0.035(5) -0.006(4) -0.002(3) -0.009(3)
C12 0.041(4) 0.048(5) 0.024(4) -0.001(4) 0.008(3) -0.009(4)
C13 0.015(3) 0.023(4) 0.031(4) -0.003(3) 0.000(3) 0.002(3)
C14 0.025(3) 0.028(4) 0.018(4) 0.004(3) 0.001(3) -0.003(3)
C15 0.022(3) 0.026(4) 0.029(4) 0.004(3) 0.008(3) 0.001(3)
C16 0.009(3) 0.033(4) 0.023(4) -0.001(3) 0.000(3) 0.000(3)
C17 0.026(4) 0.022(4) 0.020(4) 0.002(3) 0.010(3) -0.003(3)
C18 0.022(3) 0.018(4) 0.033(5) 0.003(3) 0.005(3) 0.006(3)
C19 0.027(4) 0.030(4) 0.022(4) 0.000(3) 0.008(3) 0.005(3)
C20 0.020(3) 0.035(4) 0.024(4) -0.001(3) -0.008(3) -0.005(3)
C21 0.021(3) 0.031(4) 0.022(4) -0.004(3) -0.001(3) 0.005(3)
C22 0.025(3) 0.031(4) 0.024(4) 0.007(3) 0.005(3) 0.010(3)
C23 0.024(3) 0.022(4) 0.023(4) 0.009(3) 0.009(3) 0.004(3)
C24 0.024(3) 0.023(4) 0.014(4) -0.008(3) -0.004(3) 0.006(3)
C25 0.017(3) 0.029(4) 0.023(4) -0.004(3) 0.003(3) 0.009(3)
C26 0.013(3) 0.031(4) 0.016(4) -0.003(3) 0.001(3) 0.000(3)
C27 0.040(4) 0.028(4) 0.031(5) 0.004(3) 0.001(3) 0.012(3)
C28 0.017(3) 0.033(4) 0.037(5) 0.005(3) 0.006(3) 0.003(3)
C29 0.017(3) 0.025(4) 0.020(4) 0.005(3) 0.009(3) -0.008(3)
C30 0.025(3) 0.025(4) 0.018(4) -0.010(3) 0.007(3) -0.003(3)
C31 0.025(3) 0.038(4) 0.016(4) 0.002(3) 0.004(3) 0.003(3)
C32 0.016(3) 0.035(4) 0.029(4) -0.004(3) 0.000(3) 0.001(3)
C33 0.032(4) 0.028(4) 0.018(4) -0.002(3) -0.002(3) -0.013(3)
C34 0.025(3) 0.026(4) 0.023(4) -0.003(3) -0.001(3) -0.007(3)
C35 0.028(4) 0.023(4) 0.031(4) 0.004(3) 0.004(3) 0.009(3)
C36 0.027(3) 0.036(4) 0.018(4) 0.001(3) 0.002(3) -0.009(3)
C37 0.026(3) 0.032(4) 0.013(4) -0.007(3) 0.002(3) -0.007(3)
C38 0.025(3) 0.034(4) 0.014(4) 0.008(3) 0.003(3) 0.006(3)
C39 0.022(3) 0.031(4) 0.027(4) 0.011(3) 0.002(3) 0.003(3)
C40 0.026(4) 0.025(4) 0.025(4) -0.010(3) 0.000(3) 0.000(3)
C41 0.022(3) 0.033(4) 0.031(4) -0.015(3) -0.001(3) 0.003(3)
C42 0.023(3) 0.035(4) 0.023(4) -0.010(3) 0.004(3) -0.004(3)
C43 0.047(4) 0.025(4) 0.040(5) -0.002(4) 0.000(4) 0.011(3)
C44 0.032(4) 0.056(6) 0.034(5) -0.001(4) 0.010(3) -0.010(4)
C45 0.018(3) 0.036(4) 0.015(4) -0.002(3) -0.001(3) -0.008(3)
C46 0.021(3) 0.037(4) 0.026(4) -0.002(3) 0.004(3) -0.004(3)
C47 0.037(4) 0.045(5) 0.035(5) -0.012(4) 0.019(4) -0.010(4)
C48 0.024(3) 0.027(4) 0.026(4) 0.004(3) 0.002(3) 0.000(3)
C49 0.046(5) 0.041(5) 0.034(5) 0.014(4) 0.006(4) -0.008(4)
C50 0.063(6) 0.035(5) 0.048(6) 0.001(4) 0.008(5) -0.006(4)
C51 0.019(3) 0.020(4) 0.024(4) 0.008(3) 0.003(3) -0.002(3)
C52 0.023(4) 0.039(5) 0.037(5) 0.002(4) 0.005(3) -0.002(3)
C53 0.035(4) 0.023(4) 0.029(4) -0.004(3) 0.001(3) -0.003(3)
C54 0.034(4) 0.034(5) 0.036(5) 0.008(4) 0.007(4) -0.006(3)

loop_
_atom_type_symbol
_atom_type_description
_atom_type_scat_dispersion_real
_atom_type_scat_dispersion_imag
_atom_type_scat_source
C C 0.0033 0.0016 'International Tables Vol C Tables 4.2.6.8 and 6.1.1.4'
H H 0.0000 0.0000 'International Tables Vol C Tables 4.2.6.8 and 6.1.1.4'
N N 0.0061 0.0033 'International Tables Vol C Tables 4.2.6.8 and 6.1.1.4'
O O 0.0106 0.0060 'International Tables Vol C Tables 4.2.6.8 and 6.1.1.4'
F F 0.0171 0.0103 'International Tables Vol C Tables 4.2.6.8 and 6.1.1.4'
Re Re -1.0185 7.2310 'International Tables Vol C Tables 4.2.6.8 and 6.1.1.4'

loop_
_geom_angle_atom_site_label_1
_geom_angle_atom_site_label_2
_geom_angle_atom_site_label_3
_geom_angle
_geom_angle_site_symmetry_1
_geom_angle_site_symmetry_3
_geom_angle_publ_flag
C1 Re1 C2 86.3(3) . . ?
C1 Re1 C3 91.3(3) . . ?
C2 Re1 C3 85.4(3) . . ?
C1 Re1 N1 90.0(2) . . ?
C2 Re1 N1 95.1(2) . . ?
C3 Re1 N1 178.6(2) . . ?
C1 Re1 N4 173.9(2) . . ?
C2 Re1 N4 96.2(2) . . ?
C3 Re1 N4 94.4(2) . . ?
N1 Re1 N4 84.22(19) . . ?
C1 Re1 N3 98.8(2) . . ?
C2 Re1 N3 174.7(2) . . ?
C3 Re1 N3 92.8(2) . . ?
N1 Re1 N3 86.57(18) . . ?
N4 Re1 N3 78.92(18) . . ?
C19 Re2 C18 87.9(3) . . ?
C19 Re2 C17 87.3(3) . . ?
C18 Re2 C17 86.8(3) . . ?
C19 Re2 N8 174.1(2) . . ?
C18 Re2 N8 97.8(2) . . ?
C17 Re2 N8 92.1(2) . . ?
C19 Re2 N5 95.3(2) . . ?
C18 Re2 N5 92.7(2) . . ?
C17 Re2 N5 177.4(2) . . ?
N8 Re2 N5 85.42(19) . . ?
C19 Re2 N7 95.4(2) . . ?
C18 Re2 N7 176.6(2) . . ?
C17 Re2 N7 93.4(2) . . ?
N8 Re2 N7 78.79(18) . . ?
N5 Re2 N7 86.94(17) . . ?
C35 Re3 C33 86.6(3) . . ?
C35 Re3 C34 87.7(3) . . ?
C33 Re3 C34 84.8(3) . . ?
C35 Re3 N12 174.3(2) . . ?
C33 Re3 N12 92.8(2) . . ?
C34 Re3 N12 97.9(2) . . ?
C35 Re3 N9 94.6(2) . . ?
C33 Re3 N9 177.8(2) . . ?
C34 Re3 N9 93.4(2) . . ?
N12 Re3 N9 86.09(19) . . ?
C35 Re3 N11 95.3(2) . . ?
C33 Re3 N11 93.9(2) . . ?
C34 Re3 N11 176.6(2) . . ?
N12 Re3 N11 79.03(18) . . ?
N9 Re3 N11 87.77(18) . . ?
C10 N1 N2 105.0(5) . . ?
C10 N1 Re1 132.1(4) . . ?
N2 N1 Re1 122.3(4) . . ?
C8 N2 N1 111.5(5) . . ?
C8 N2 C7 128.4(5) . . ?
N1 N2 C7 119.9(5) . . ?
C6 N3 C5 108.3(4) . . ?
C6 N3 C13 108.6(5) . . ?
C5 N3 C13 104.6(5) . . ?
C6 N3 Re1 116.1(4) . . ?
C5 N3 Re1 104.8(4) . . ?
C13 N3 Re1 113.6(3) . . ?
C4 N4 Re1 109.7(4) . . ?
C26 N5 N6 105.0(5) . . ?
C26 N5 Re2 133.5(4) . . ?
N6 N5 Re2 121.0(3) . . ?
C24 N6 N5 111.7(5) . . ?
C24 N6 C23 127.9(5) . . ?
N5 N6 C23 119.9(5) . . ?
C21 N7 C22 108.7(5) . . ?
C21 N7 C29 109.6(4) . . ?
C22 N7 C29 108.1(5) . . ?
C21 N7 Re2 105.9(4) . . ?
C22 N7 Re2 114.2(3) . . ?
C29 N7 Re2 110.3(3) . . ?
C20 N8 Re2 111.0(4) . . ?
C42 N9 N10 105.7(5) . . ?
C42 N9 Re3 132.1(5) . . ?
N10 N9 Re3 120.4(4) . . ?
C40 N10 N9 112.0(5) . . ?
C40 N10 C39 127.4(6) . . ?
N9 N10 C39 120.4(5) . . ?
C37 N11 C45 109.5(5) . . ?
C37 N11 C38 109.4(5) . . ?
C45 N11 C38 107.7(5) . . ?
C37 N11 Re3 105.0(4) . . ?
C45 N11 Re3 111.8(4) . . ?
C38 N11 Re3 113.3(3) . . ?
C36 N12 Re3 111.8(4) . . ?
O1 C1 Re1 176.5(6) . . ?
O2 C2 Re1 175.6(6) . . ?
O3 C3 Re1 176.8(6) . . ?
N4 C4 C5 108.5(5) . . ?
C4 C5 N3 110.0(5) . . ?
N3 C6 C7 114.6(5) . . ?
N2 C7 C6 113.7(5) . . ?
N2 C8 C9 106.5(5) . . ?
N2 C8 C11 123.6(6) . . ?
C9 C8 C11 129.8(6) . . ?
C8 C9 C10 107.3(6) . . ?
N1 C10 C9 109.7(6) . . ?
N1 C10 C12 123.6(6) . . ?
C9 C10 C12 126.5(6) . . ?
N3 C13 C14 117.4(5) . . ?
C15 C14 C13 109.6(5) . . ?
C16 C15 C14 113.8(5) . . ?
O4 C16 O5 119.8(6) . . ?
O4 C16 C15 123.5(6) . . ?
O5 C16 C15 116.7(6) . . ?
O6 C17 Re2 176.8(5) . . ?
O7 C18 Re2 177.4(6) . . ?
O8 C19 Re2 178.9(7) . . ?
N8 C20 C21 108.4(5) . . ?
N7 C21 C20 110.4(5) . . ?
N7 C22 C23 115.1(6) . . ?
N6 C23 C22 111.5(5) . . ?
N6 C24 C25 105.9(6) . . ?
N6 C24 C27 122.4(6) . . ?
C25 C24 C27 131.7(6) . . ?
C26 C25 C24 107.3(5) . . ?
N5 C26 C25 110.0(6) . . ?
N5 C26 C28 124.1(6) . . ?
C25 C26 C28 125.9(5) . . ?
N7 C29 C30 115.3(5) . . ?
C31 C30 C29 110.7(5) . . ?
C32 C31 C30 112.8(5) . . ?
O10 C32 O9 123.9(6) . . ?
O10 C32 C31 124.8(6) . . ?
O9 C32 C31 111.2(6) . . ?
O11 C33 Re3 175.0(6) . . ?
O12 C34 Re3 175.5(6) . . ?
O13 C35 Re3 178.1(6) . . ?
N12 C36 C37 109.9(5) . . ?
N11 C37 C36 111.4(5) . . ?
N11 C38 C39 114.3(5) . . ?
N10 C39 C38 112.5(5) . . ?
N10 C40 C41 105.2(6) . . ?
N10 C40 C43 123.0(6) . . ?
C41 C40 C43 131.7(6) . . ?
C40 C41 C42 108.0(6) . . ?
N9 C42 C41 109.1(6) . . ?
N9 C42 C44 123.9(6) . . ?
C41 C42 C44 127.0(6) . . ?
N11 C45 C46 116.3(5) . . ?
C45 C46 C47 108.5(5) . . ?
C48 C47 C46 116.1(6) . . ?
O15 C48 O14 123.1(6) . . ?
O15 C48 C47 125.1(6) . . ?
O14 C48 C47 111.7(6) . . ?
O17 C49 O16 129.9(8) . . ?
O17 C49 C50 116.0(8) . . ?
O16 C49 C50 113.9(7) . . ?
F3 C50 F1 106.4(8) . . ?
F3 C50 F2 107.0(7) . . ?
F1 C50 F2 101.7(7) . . ?
F3 C50 C49 116.5(8) . . ?
F1 C50 C49 110.9(7) . . ?
F2 C50 C49 113.2(7) . . ?
O18 C51 O19 128.5(6) . . ?
O18 C51 C52 116.0(6) . . ?
O19 C51 C52 115.6(5) . . ?
F6 C52 F5 106.6(7) . . ?
F6 C52 F4 105.3(7) . . ?
F5 C52 F4 104.0(6) . . ?
F6 C52 C51 114.3(6) . . ?
F5 C52 C51 114.5(6) . . ?
F4 C52 C51 111.4(6) . . ?
O20 C53 O21 128.0(7) . . ?
O20 C53 C54 117.0(6) . . ?
O21 C53 C54 114.9(6) . . ?
F9 C54 F7 107.9(7) . . ?
F9 C54 F8 105.0(6) . . ?
F7 C54 F8 104.2(6) . . ?
F9 C54 C53 114.8(6) . . ?
F7 C54 C53 111.8(6) . . ?
F8 C54 C53 112.4(6) . . ?

loop_
_geom_bond_atom_site_label_1
_geom_bond_atom_site_label_2
_geom_bond_distance
_geom_bond_site_symmetry_2
_geom_bond_publ_flag
Re1 C1 1.905(7) . ?
Re1 C2 1.915(7) . ?
Re1 C3 1.918(7) . ?
Re1 N1 2.170(5) . ?
Re1 N4 2.215(5) . ?
Re1 N3 2.293(5) . ?
Re2 C19 1.903(7) . ?
Re2 C18 1.907(7) . ?
Re2 C17 1.922(7) . ?
Re2 N8 2.194(5) . ?
Re2 N5 2.201(5) . ?
Re2 N7 2.287(5) . ?
Re3 C35 1.909(7) . ?
Re3 C33 1.910(7) . ?
Re3 C34 1.915(7) . ?
Re3 N12 2.210(5) . ?
Re3 N9 2.212(5) . ?
Re3 N11 2.272(5) . ?
O1 C1 1.164(7) . ?
O2 C2 1.138(7) . ?
O3 C3 1.152(7) . ?
O4 C16 1.207(7) . ?
O5 C16 1.306(7) . ?
O6 C17 1.145(7) . ?
O7 C18 1.148(7) . ?
O8 C19 1.168(8) . ?
O9 C32 1.334(7) . ?
O10 C32 1.179(8) . ?
O11 C33 1.152(8) . ?
O12 C34 1.143(7) . ?
O13 C35 1.157(8) . ?
O14 C48 1.328(8) . ?
O15 C48 1.199(8) . ?
O16 C49 1.251(9) . ?
O17 C49 1.239(9) . ?
O18 C51 1.243(7) . ?
O19 C51 1.250(7) . ?
O20 C53 1.253(7) . ?
O21 C53 1.255(8) . ?
F1 C50 1.340(9) . ?
F2 C50 1.344(9) . ?
F3 C50 1.300(9) . ?
F4 C52 1.335(8) . ?
F5 C52 1.298(7) . ?
F6 C52 1.285(8) . ?
F7 C54 1.311(8) . ?
F8 C54 1.342(8) . ?
F9 C54 1.310(8) . ?
N1 C10 1.353(8) . ?
N1 N2 1.377(6) . ?
N2 C8 1.349(8) . ?
N2 C7 1.456(8) . ?
N3 C6 1.504(7) . ?
N3 C5 1.505(8) . ?
N3 C13 1.509(8) . ?
N4 C4 1.490(7) . ?
N5 C26 1.361(7) . ?
N5 N6 1.362(7) . ?
N6 C24 1.347(7) . ?
N6 C23 1.460(7) . ?
N7 C21 1.487(8) . ?
N7 C22 1.492(7) . ?
N7 C29 1.519(7) . ?
N8 C20 1.498(8) . ?
N9 C42 1.339(7) . ?
N9 N10 1.364(7) . ?
N10 C40 1.363(8) . ?
N10 C39 1.450(7) . ?
N11 C37 1.494(8) . ?
N11 C45 1.500(7) . ?
N11 C38 1.509(8) . ?
N12 C36 1.479(8) . ?
C4 C5 1.499(9) . ?
C6 C7 1.507(8) . ?
C8 C9 1.368(9) . ?
C8 C11 1.486(8) . ?
C9 C10 1.390(8) . ?
C10 C12 1.496(9) . ?
C13 C14 1.538(8) . ?
C14 C15 1.519(9) . ?
C15 C16 1.497(9) . ?
C20 C21 1.512(8) . ?
C22 C23 1.501(9) . ?
C24 C25 1.387(8) . ?
C24 C27 1.481(9) . ?
C25 C26 1.363(9) . ?
C26 C28 1.504(8) . ?
C29 C30 1.533(8) . ?
C30 C31 1.516(8) . ?
C31 C32 1.502(9) . ?
C36 C37 1.513(8) . ?
C38 C39 1.512(9) . ?
C40 C41 1.363(9) . ?
C40 C43 1.485(9) . ?
C41 C42 1.401(9) . ?
C42 C44 1.488(9) . ?
C45 C46 1.528(8) . ?
C46 C47 1.530(8) . ?
C47 C48 1.498(9) . ?
C49 C50 1.528(11) . ?
C51 C52 1.511(9) . ?
C53 C54 1.513(10) . ?
